data_4107915
loop_
_publ_author_name
'Bo Zheng'
'Hao Dong'
'Junfeng Bai'
'Yizhi Li'
'Shuhua Li'
'Manfred Scheer'

_publ_contact_author
;
    Junfeng Bai
    State KeyLab of Coordination Chemistry
    School of Chemistryand Chemical Engineering
    Nanjing University
    Hankou 22, Nanjing 210093
    P.R. China
;
_publ_contact_author_email bjunfeng@nju.edu.cn
_publ_contact_author_fax '86 25 83314502'
_publ_contact_author_phone 86-25-83593384
_publ_section_title
;
 Temperature Controlled Reversible Change of the Coordination Modes of the
 Highly Symmetrical Multitopic Ligand To Construct Coordination
 Assemblies: Experimental and Theoretical Studies
;
_journal_name_full 'Journal of the American Chemical Society'
_journal_page_first 7778
_journal_page_last 7779
_journal_paper_doi 10.1021/ja800439p
_journal_volume 130
_journal_year 2008
_chemical_formula_moiety 'C4 H4 Cd O6'
_chemical_formula_sum 'C4 H4 Cd O6'
_chemical_formula_weight 260.47
_chemical_name_systematic
; 
 ? 
;
_space_group_IT_number 14
_symmetry_cell_setting monoclinic
_symmetry_space_group_name_Hall '-P 2ybc'
_symmetry_space_group_name_H-M 'P 1 21/c 1'
_atom_sites_solution_hydrogens geom
_atom_sites_solution_primary direct
_atom_sites_solution_secondary difmap
_audit_creation_method SHELXL-97
_cell_angle_alpha 90.00
_cell_angle_beta 102.8760(10)
_cell_angle_gamma 90.00
_cell_formula_units_Z 4
_cell_length_a 8.2631(7)
_cell_length_b 12.0373(11)
_cell_length_c 6.2297(6)
_cell_measurement_reflns_used 2324
_cell_measurement_temperature 291(2)
_cell_measurement_theta_max 28.30
_cell_measurement_theta_min 2.53
_cell_volume 604.06(10)
_computing_cell_refinement SMART
_computing_data_collection 'SMART (Bruker, 2000)'
_computing_data_reduction 'SAINT (Bruker, 2000)'
_computing_molecular_graphics SHELXTL
_computing_publication_material SHELXTL
_computing_structure_refinement SHELXTL
_computing_structure_solution 'SHELXTL (Bruker, 2000)'
_diffrn_ambient_temperature 291(2)
_diffrn_measured_fraction_theta_full 0.996
_diffrn_measured_fraction_theta_max 0.996
_diffrn_measurement_device_type 'Bruker Smart Apex CCD area detector'
_diffrn_measurement_method 'phi and omega scans'
_diffrn_radiation_monochromator graphite
_diffrn_radiation_source 'sealed tube'
_diffrn_radiation_type MoK\a
_diffrn_radiation_wavelength 0.71073
_diffrn_reflns_av_R_equivalents 0.0587
_diffrn_reflns_av_sigmaI/netI 0.0420
_diffrn_reflns_limit_h_max 7
_diffrn_reflns_limit_h_min -10
_diffrn_reflns_limit_k_max 14
_diffrn_reflns_limit_k_min -14
_diffrn_reflns_limit_l_max 7
_diffrn_reflns_limit_l_min -7
_diffrn_reflns_number 3233
_diffrn_reflns_theta_full 25.99
_diffrn_reflns_theta_max 25.99
_diffrn_reflns_theta_min 2.53
_exptl_absorpt_coefficient_mu 3.591
_exptl_absorpt_correction_T_max 0.520
_exptl_absorpt_correction_T_min 0.392
_exptl_absorpt_correction_type multi-scan
_exptl_absorpt_process_details 'SADABA, (Bruker, 2000)'
_exptl_crystal_colour colourless
_exptl_crystal_density_diffrn 2.864
_exptl_crystal_description block
_exptl_crystal_F_000 496
_exptl_crystal_size_max 0.27
_exptl_crystal_size_mid 0.23
_exptl_crystal_size_min 0.18
_refine_diff_density_max 0.723
_refine_diff_density_min -2.186
_refine_diff_density_rms 0.305
_refine_ls_extinction_method none
_refine_ls_goodness_of_fit_ref 1.154
_refine_ls_hydrogen_treatment constr
_refine_ls_matrix_type full
_refine_ls_number_parameters 100
_refine_ls_number_reflns 1177
_refine_ls_number_restraints 0
_refine_ls_restrained_S_all 1.154
_refine_ls_R_factor_all 0.0325
_refine_ls_R_factor_gt 0.0309
_refine_ls_shift/su_max 0.001
_refine_ls_shift/su_mean 0.000
_refine_ls_structure_factor_coef Fsqd
_refine_ls_weighting_details 'calc w=1/[\s^2^(Fo^2^)+(0.0404P)^2^+0.0000P] where P=(Fo^2^+2Fc^2^)/3'
_refine_ls_weighting_scheme calc
_refine_ls_wR_factor_gt 0.0743
_refine_ls_wR_factor_ref 0.0750
_reflns_number_gt 1087
_reflns_number_total 1177
_reflns_threshold_expression >2sigma(I)
_cod_data_source_file ja800439p-file003.cif
_cod_data_source_block complex3
_cod_original_sg_symbol_H-M 'P 21/c'
_cod_database_code 4107915

loop_
_symmetry_equiv_pos_as_xyz
'x, y, z'
'-x, y+1/2, -z+1/2'
'-x, -y, -z'
'x, -y-1/2, z-1/2'

loop_
_atom_site_label
_atom_site_type_symbol
_atom_site_fract_x
_atom_site_fract_y
_atom_site_fract_z
_atom_site_U_iso_or_equiv
_atom_site_adp_type
_atom_site_occupancy
_atom_site_symmetry_multiplicity
_atom_site_calc_flag
_atom_site_refinement_flags
C1 C 0.3870(5) 0.5935(3) 0.3032(6) 0.0134(7) Uani 1 1 d .
C2 C 0.3207(5) 0.7045(3) 0.3250(6) 0.0146(8) Uani 1 1 d .
C3 C 0.1599(5) 0.6556(3) 0.3342(6) 0.0139(8) Uani 1 1 d .
C4 C 0.2283(5) 0.5457(3) 0.3190(6) 0.0128(7) Uani 1 1 d .
Cd1 Cd 0.77321(3) 0.63061(2) 0.31739(4) 0.01438(15) Uani 1 1 d .
O1 O 0.5224(3) 0.5542(2) 0.2804(5) 0.0194(6) Uani 1 1 d .
O2 O 0.3772(3) 0.8009(2) 0.3352(5) 0.0188(6) Uani 1 1 d .
O3 O 0.0259(3) 0.6984(2) 0.3533(5) 0.0224(6) Uani 1 1 d .
O4 O 0.1747(3) 0.4461(2) 0.3228(4) 0.0149(6) Uani 1 1 d .
O5 O 0.8397(3) 0.4700(2) 0.1779(5) 0.0200(6) Uani 1 1 d .
H5B H 0.9319 0.4467 0.2538 0.024 Uiso 1 1 d R
H5A H 0.7641 0.4225 0.1801 0.030 Uiso 1 1 d R
O6 O 0.7011(3) 0.8034(2) 0.4369(4) 0.0147(6) Uani 1 1 d .
H6B H 0.7416 0.8546 0.3709 0.018 Uiso 1 1 d R
H6A H 0.5960 0.8093 0.4098 0.022 Uiso 1 1 d R

loop_
_atom_site_aniso_label
_atom_site_aniso_U_11
_atom_site_aniso_U_22
_atom_site_aniso_U_33
_atom_site_aniso_U_23
_atom_site_aniso_U_13
_atom_site_aniso_U_12
C1 0.0133(19) 0.0144(17) 0.0134(18) 0.0017(15) 0.0046(14) -0.0015(16)
C2 0.0111(18) 0.0175(19) 0.0146(19) 0.0014(14) 0.0016(14) 0.0011(15)
C3 0.013(2) 0.0155(17) 0.0133(19) 0.0002(14) 0.0032(15) -0.0030(16)
C4 0.0132(18) 0.0164(19) 0.0084(18) 0.0015(13) 0.0014(14) -0.0005(15)
Cd1 0.0124(2) 0.0133(2) 0.0188(2) 0.00058(9) 0.00638(13) -0.00030(9)
O1 0.0123(14) 0.0173(13) 0.0303(15) 0.0004(12) 0.0086(11) 0.0012(11)
O2 0.0159(15) 0.0113(13) 0.0298(16) -0.0006(11) 0.0063(12) -0.0030(11)
O3 0.0133(15) 0.0175(14) 0.0384(18) -0.0037(12) 0.0100(13) -0.0007(11)
O4 0.0151(14) 0.0126(13) 0.0182(14) -0.0001(10) 0.0059(11) -0.0029(11)
O5 0.0162(15) 0.0169(14) 0.0267(16) -0.0021(11) 0.0045(12) 0.0007(11)
O6 0.0142(14) 0.0141(13) 0.0167(14) -0.0006(10) 0.0051(11) -0.0015(10)

loop_
_atom_type_symbol
_atom_type_description
_atom_type_scat_dispersion_real
_atom_type_scat_dispersion_imag
_atom_type_scat_source
C C 0.0033 0.0016 'International Tables Vol C Tables 4.2.6.8 and 6.1.1.4'
H H 0.0000 0.0000 'International Tables Vol C Tables 4.2.6.8 and 6.1.1.4'
O O 0.0106 0.0060 'International Tables Vol C Tables 4.2.6.8 and 6.1.1.4'
Cd Cd -0.8075 1.2024 'International Tables Vol C Tables 4.2.6.8 and 6.1.1.4'

loop_
_geom_angle_atom_site_label_1
_geom_angle_atom_site_label_2
_geom_angle_atom_site_label_3
_geom_angle
_geom_angle_site_symmetry_1
_geom_angle_site_symmetry_3
O1 C1 C4 134.4(4) . .
O1 C1 C2 136.0(4) . .
C4 C1 C2 89.6(3) . .
O2 C2 C1 135.3(4) . .
O2 C2 C3 134.8(4) . .
C1 C2 C3 89.9(3) . .
O3 C3 C4 138.5(4) . .
O3 C3 C2 131.8(4) . .
C4 C3 C2 89.7(3) . .
O4 C4 C3 135.4(4) . .
O4 C4 C1 133.8(4) . .
C3 C4 C1 90.8(3) . .
O3 Cd1 O1 177.36(9) 1_655 .
O3 Cd1 O5 92.89(10) 1_655 .
O1 Cd1 O5 84.63(9) . .
O3 Cd1 O6 86.61(9) 1_655 .
O1 Cd1 O6 95.93(9) . .
O5 Cd1 O6 175.80(9) . .
O3 Cd1 O4 94.58(10) 1_655 3_666
O1 Cd1 O4 84.60(10) . 3_666
O5 Cd1 O4 91.28(10) . 3_666
O6 Cd1 O4 92.92(9) . 3_666
O3 Cd1 O6 89.93(10) 1_655 4_575
O1 Cd1 O6 90.78(10) . 4_575
O5 Cd1 O6 86.10(9) . 4_575
O6 Cd1 O6 89.73(6) . 4_575
O4 Cd1 O6 174.89(8) 3_666 4_575
C1 O1 Cd1 131.7(2) . .
C3 O3 Cd1 132.5(3) . 1_455
C4 O4 Cd1 113.0(2) . 3_666
Cd1 O5 H5B 109.7 . .
Cd1 O5 H5A 109.3 . .
H5B O5 H5A 109.8 . .
Cd1 O6 Cd1 125.12(11) . 4_576
Cd1 O6 H6B 109.7 . .
Cd1 O6 H6B 101.3 4_576 .
Cd1 O6 H6A 109.5 . .
Cd1 O6 H6A 100.5 4_576 .
H6B O6 H6A 109.8 . .

loop_
_geom_bond_atom_site_label_1
_geom_bond_atom_site_label_2
_geom_bond_distance
_geom_bond_site_symmetry_2
C1 O1 1.252(5) .
C1 C4 1.456(5) .
C1 C2 1.463(5) .
C2 O2 1.247(5) .
C2 C3 1.466(6) .
C3 O3 1.252(5) .
C3 C4 1.450(5) .
C4 O4 1.280(4) .
Cd1 O3 2.206(3) 1_655
Cd1 O1 2.232(3) .
Cd1 O5 2.237(3) .
Cd1 O6 2.331(2) .
Cd1 O4 2.373(3) 3_666
Cd1 O6 2.445(2) 4_575
O3 Cd1 2.206(3) 1_455
O4 Cd1 2.373(3) 3_666
O5 H5B 0.8500 .
O5 H5A 0.8499 .
O6 Cd1 2.445(2) 4_576
O6 H6B 0.8500 .
O6 H6A 0.8500 .

loop_
_geom_hbond_atom_site_label_D
_geom_hbond_atom_site_label_H
_geom_hbond_atom_site_label_A
_geom_hbond_distance_DH
_geom_hbond_distance_HA
_geom_hbond_distance_DA
_geom_hbond_angle_DHA
_geom_hbond_site_symmetry_A
O5 H5B O4 0.85 1.96 2.729(4) 150.6 1_655
O5 H5A O2 0.85 1.86 2.701(4) 169.7 2_645
O6 H6B O4 0.85 1.88 2.713(4) 168.0 2_655
